data_7028055
loop_
_publ_author_name
'Zhao, Gang'
'Wang, Qi-Guang'
'Mak, Thomas C. W.'

_publ_section_title
;
 Enantiopure planar chiral monomers and di-\m-bromo-bridged dimers of
 ferrocenylhydrazones from asymmetric cyclopalladation
;
_journal_issue 22
_journal_name_full 'Journal of the Chemical Society, Dalton Transactions'
_journal_page_first 3785
_journal_paper_doi 10.1039/a806052e
_journal_year 1998
_chemical_compound_source synthesized
_chemical_formula_sum 'C17 H21 Br Fe N2 O Pd'
_chemical_formula_weight 511.52
_chemical_name_common (-)-(Sp,R)-4
_chemical_name_systematic
; 
 ? 
;
_space_group_IT_number 19
_symmetry_cell_setting orthorhombic
_symmetry_space_group_name_Hall 'P 2ac 2ab'
_symmetry_space_group_name_H-M 'P 21 21 21'
_atom_sites_solution_hydrogens geom
_atom_sites_solution_primary direct
_atom_sites_solution_secondary difmap
_audit_creation_method SHELXL
_cell_angle_alpha 90.00
_cell_angle_beta 90.00
_cell_angle_gamma 90.00
_cell_formula_units_Z 4
_cell_length_a 8.2940(10)
_cell_length_b 13.8520(10)
_cell_length_c 15.567(2)
_cell_measurement_temperature 293(2)
_cell_volume 1788.5(3)
_computing_cell_refinement 'BIOTEX Rigaku'
_computing_data_collection 'RAXIS Rigaku'
_computing_data_reduction 'BIOTEX Rigaku'
_computing_molecular_graphics 'XP Siemens'
_computing_structure_refinement 'SHELXL-93 (Sheldrick, 1993)'
_computing_structure_solution 'SHELXS-86 (Sheldrick, 1990)'
_diffrn_ambient_temperature 293(2)
_diffrn_measurement_device 'IP Rigaku'
_diffrn_measurement_method IP
_diffrn_radiation_monochromator graphite
_diffrn_radiation_source 'fine-focus sealed tube'
_diffrn_radiation_type MoK\a
_diffrn_radiation_wavelength 0.71073
_diffrn_reflns_av_R_equivalents 0.0520
_diffrn_reflns_av_sigmaI/netI 0.0742
_diffrn_reflns_limit_h_max 10
_diffrn_reflns_limit_h_min -10
_diffrn_reflns_limit_k_max 16
_diffrn_reflns_limit_k_min 0
_diffrn_reflns_limit_l_max 18
_diffrn_reflns_limit_l_min -18
_diffrn_reflns_number 5608
_diffrn_reflns_theta_max 25.58
_diffrn_reflns_theta_min 1.97
_exptl_absorpt_coefficient_mu 4.055
_exptl_absorpt_correction_T_max 1.017
_exptl_absorpt_correction_T_min 0.915
_exptl_absorpt_correction_type ABSCOR
_exptl_crystal_colour red
_exptl_crystal_density_diffrn 1.900
_exptl_crystal_density_meas ?
_exptl_crystal_description plate
_exptl_crystal_F_000 1008
_exptl_crystal_size_max 0.2
_exptl_crystal_size_mid 0.1
_exptl_crystal_size_min 0.02
_refine_diff_density_max 0.464
_refine_diff_density_min -0.652
_refine_diff_density_rms 0.093
_refine_ls_abs_structure_details 'Flack H D (1983), Acta Cryst. A39, 876-881'
_refine_ls_abs_structure_Flack 0.409(12)
_refine_ls_extinction_coef 0.0067(3)
_refine_ls_extinction_expression Fc^*^=kFc[1+0.001xFc^2^\l^3^/sin(2\q)]^-1/4^
_refine_ls_extinction_method SHELXL
_refine_ls_goodness_of_fit_all 1.071
_refine_ls_goodness_of_fit_obs 1.083
_refine_ls_hydrogen_treatment constr
_refine_ls_matrix_type full
_refine_ls_number_parameters 210
_refine_ls_number_reflns 3165
_refine_ls_number_restraints 0
_refine_ls_restrained_S_all 1.071
_refine_ls_restrained_S_obs 1.083
_refine_ls_R_factor_all 0.0584
_refine_ls_R_factor_obs 0.0498
_refine_ls_shift/esd_max -0.064
_refine_ls_shift/esd_mean 0.003
_refine_ls_structure_factor_coef Fsqd
_refine_ls_weighting_details 'w=1/[\s^2^(Fo^2^)+(0.0475P)^2^+0.0942P] where P=(Fo^2^+2Fc^2^)/3'
_refine_ls_weighting_scheme calc
_refine_ls_wR_factor_all 0.1162
_refine_ls_wR_factor_obs 0.1117
_reflns_number_observed 2871
_reflns_number_total 3165
_reflns_observed_criterion >2sigma(I)
_cod_data_source_file e806052sup1.cif
_cod_data_source_block zgf120
_cod_depositor_comments
;
The following automatic conversions were performed:

'_exptl_crystal_density_meas' value 'not measued' was changed to '?'
- the value is perceived as not measured.

Automatic conversion script
Id: cif_fix_values 3008 2015-01-20 13:52:24Z robertas 

The following automatic conversions were performed:

'_refine_ls_weighting_scheme' value 'calc
w=1/[\s^2^(Fo^2^)+(0.0475P)^2^+0.0942P] where P=(Fo^2^+2Fc^2^)/3' was
changed to 'calc'. New tag '_refine_ls_weighting_details' was
created. The value of the new tag was set to
'w=1/[\s^2^(Fo^2^)+(0.0475P)^2^+0.0942P] where P=(Fo^2^+2Fc^2^)/3'.

Automatic conversion script
Id: cif_fix_values 3143 2015-03-26 13:38:13Z robertas 
;
_cod_original_sg_symbol_H-M P2(1)2(1)2(1)
_cod_database_code 7028055

loop_
_symmetry_equiv_pos_as_xyz
'x, y, z'
'-x+1/2, -y, z+1/2'
'-x, y+1/2, -z+1/2'
'x+1/2, -y+1/2, -z'

loop_
_atom_site_aniso_label
_atom_site_aniso_U_11
_atom_site_aniso_U_22
_atom_site_aniso_U_33
_atom_site_aniso_U_23
_atom_site_aniso_U_13
_atom_site_aniso_U_12
Pd1 0.04765(11) 0.05643(13) 0.06611(14) 0.00454(13) 0.00730(13) 0.00174(13)
Fe1 0.0605(2) 0.0419(2) 0.0508(2) 0.0009(2) 0.0010(2) -0.0021(2)
Br1 0.0484(2) 0.1240(4) 0.1344(4) 0.0229(4) -0.0092(2) 0.0008(3)
O1 0.082(2) 0.065(2) 0.106(2) 0.016(2) 0.017(2) -0.0123(15)
N1 0.0634(15) 0.0438(13) 0.0458(13) 0.0028(12) 0.0006(12) 0.0016(14)
N2 0.071(2) 0.054(2) 0.058(2) 0.0011(14) -0.003(2) 0.0103(15)
C1 0.062(2) 0.048(2) 0.057(2) 0.006(2) 0.002(2) 0.007(2)
C2 0.066(2) 0.045(2) 0.060(2) -0.002(2) 0.009(2) -0.007(2)
C3 0.085(2) 0.054(2) 0.069(2) 0.000(2) 0.008(2) -0.018(2)
C4 0.097(3) 0.048(2) 0.066(2) 0.009(2) 0.011(2) 0.007(2)
C5 0.079(2) 0.061(2) 0.057(2) 0.010(2) -0.002(2) 0.021(2)
C6 0.101(3) 0.077(3) 0.068(2) -0.010(2) -0.014(2) -0.016(3)
C7 0.133(3) 0.055(2) 0.051(2) -0.001(2) 0.000(2) 0.008(3)
C8 0.093(3) 0.072(3) 0.066(2) -0.010(2) 0.014(2) 0.005(2)
C9 0.115(3) 0.060(2) 0.064(3) -0.010(2) -0.002(2) 0.023(2)
C10 0.113(3) 0.049(2) 0.059(2) 0.004(2) -0.002(2) -0.011(2)
C11 0.056(2) 0.055(2) 0.060(2) -0.004(2) -0.002(2) -0.002(2)
C12 0.109(3) 0.057(2) 0.057(2) 0.009(2) 0.009(2) 0.007(2)
C13 0.153(5) 0.076(3) 0.068(3) 0.015(2) -0.019(3) -0.006(4)
C14 0.152(4) 0.072(3) 0.080(3) 0.005(3) -0.046(3) 0.016(3)
C15 0.091(2) 0.074(3) 0.066(2) 0.003(2) -0.027(2) 0.010(2)
C16 0.101(3) 0.060(2) 0.089(3) 0.019(2) 0.013(3) -0.011(3)
C17 0.071(3) 0.078(3) 0.177(6) -0.018(3) 0.021(3) -0.016(2)

loop_
_atom_site_label
_atom_site_type_symbol
_atom_site_fract_x
_atom_site_fract_y
_atom_site_fract_z
_atom_site_U_iso_or_equiv
_atom_site_thermal_displace_type
_atom_site_occupancy
_atom_site_calc_flag
_atom_site_refinement_flags
Pd1 Pd 0.74062(3) 0.18977(2) 0.85494(2) 0.05673(7) Uani 1 d .
Fe1 Fe 0.97140(6) 0.28152(3) 0.68929(3) 0.05106(12) Uani 1 d .
Br1 Br 0.48445(5) 0.21266(4) 0.78433(4) 0.1023(2) Uani 1 d .
O1 O 0.6719(3) 0.0547(2) 0.9238(2) 0.0843(10) Uani 1 d .
N1 N 0.9690(3) 0.1813(2) 0.9048(2) 0.0510(7) Uani 1 d .
N2 N 1.0135(4) 0.1022(2) 0.9543(2) 0.0612(9) Uani 1 d .
C1 C 0.8358(4) 0.2997(2) 0.7976(2) 0.0555(10) Uani 1 d .
C2 C 1.0055(4) 0.3100(2) 0.8152(2) 0.0567(9) Uani 1 d .
C3 C 1.0692(5) 0.3864(3) 0.7656(2) 0.0696(12) Uani 1 d .
H3 H 1.1755(5) 0.4076(3) 0.7656(2) 0.084 Uiso 1 calc R
C4 C 0.9427(5) 0.4244(3) 0.7162(3) 0.0703(12) Uani 1 d .
H4 H 0.9518(5) 0.4753(3) 0.6776(3) 0.084 Uiso 1 calc R
C5 C 0.7971(5) 0.3723(3) 0.7346(2) 0.0658(12) Uani 1 d .
H5 H 0.6963(5) 0.3834(3) 0.7104(2) 0.079 Uiso 1 calc R
C6 C 0.8692(6) 0.2075(3) 0.5913(3) 0.0820(15) Uani 1 d .
H6 H 0.7622(6) 0.2140(3) 0.5744(3) 0.098 Uiso 1 calc R
C7 C 1.0021(6) 0.2606(3) 0.5598(2) 0.0796(14) Uani 1 d .
H7 H 0.9989(6) 0.3071(3) 0.5168(2) 0.096 Uiso 1 calc R
C8 C 1.1418(6) 0.2303(3) 0.6054(3) 0.0768(13) Uani 1 d .
H8 H 1.2452(6) 0.2552(3) 0.5990(3) 0.092 Uiso 1 calc R
C9 C 1.0958(6) 0.1560(3) 0.6621(3) 0.0795(15) Uani 1 d .
H9 H 1.1639(6) 0.1221(3) 0.6987(3) 0.095 Uiso 1 calc R
C10 C 0.9301(5) 0.1423(3) 0.6536(3) 0.0738(13) Uani 1 d .
H10 H 0.8691(5) 0.0975(3) 0.6840(3) 0.089 Uiso 1 calc R
C11 C 1.0718(4) 0.2407(3) 0.8730(2) 0.0572(10) Uani 1 d .
H11 H 1.1809(4) 0.2386(3) 0.8866(2) 0.069 Uiso 1 calc R
C12 C 0.8968(5) 0.0773(3) 1.0209(3) 0.0744(14) Uani 1 d .
H12 H 0.8453(5) 0.1362(3) 1.0424(3) 0.089 Uiso 1 calc R
C13 C 0.9940(7) 0.0301(4) 1.0931(3) 0.099(2) Uani 1 d .
H13A H 0.9500(7) -0.0327(4) 1.1079(3) 0.119 Uiso 1 calc R
H13B H 0.9951(7) 0.0704(4) 1.1441(3) 0.119 Uiso 1 calc R
C14 C 1.1637(7) 0.0204(3) 1.0549(3) 0.101(2) Uani 1 d .
H14A H 1.2451(7) 0.0265(3) 1.0993(3) 0.121 Uiso 1 calc R
H14B H 1.1766(7) -0.0416(3) 1.0267(3) 0.121 Uiso 1 calc R
C15 C 1.1772(5) 0.1029(3) 0.9900(3) 0.0770(13) Uani 1 d .
H15A H 1.2019(5) 0.1638(3) 1.0178(3) 0.092 Uiso 1 calc R
H15B H 1.2576(5) 0.0895(3) 0.9463(3) 0.092 Uiso 1 calc R
C16 C 0.7691(6) 0.0094(3) 0.9858(3) 0.0835(14) Uani 1 d .
H16A H 0.8213(6) -0.0463(3) 0.9602(3) 0.100 Uiso 1 calc R
H16B H 0.7019(6) -0.0132(3) 1.0326(3) 0.100 Uiso 1 calc R
C17 C 0.5568(6) -0.0117(3) 0.8888(4) 0.109(2) Uani 1 d .
H17A H 0.4917(6) 0.0207(3) 0.8467(4) 0.163 Uiso 1 calc R
H17B H 0.4891(6) -0.0358(3) 0.9340(4) 0.163 Uiso 1 calc R
H17C H 0.6125(6) -0.0646(3) 0.8622(4) 0.163 Uiso 1 calc R

loop_
_atom_type_symbol
_atom_type_description
_atom_type_scat_dispersion_real
_atom_type_scat_dispersion_imag
_atom_type_scat_source
C C 0.0033 0.0016 'International Tables Vol C Tables 4.2.6.8 and 6.1.1.4'
H H 0.0000 0.0000 'International Tables Vol C Tables 4.2.6.8 and 6.1.1.4'
N N 0.0061 0.0033 'International Tables Vol C Tables 4.2.6.8 and 6.1.1.4'
O O 0.0106 0.0060 'International Tables Vol C Tables 4.2.6.8 and 6.1.1.4'
Fe Fe 0.3463 0.8444 'International Tables Vol C Tables 4.2.6.8 and 6.1.1.4'
Br Br -0.2901 2.4595 'International Tables Vol C Tables 4.2.6.8 and 6.1.1.4'
Pd Pd -0.9988 1.0072 'International Tables Vol C Tables 4.2.6.8 and 6.1.1.4'

loop_
_geom_angle_atom_site_label_1
_geom_angle_atom_site_label_2
_geom_angle_atom_site_label_3
_geom_angle
C1 Pd1 N1 80.95(13)
C1 Pd1 O1 170.71(13)
N1 Pd1 O1 90.36(11)
C1 Pd1 Br1 92.60(10)
N1 Pd1 Br1 173.37(8)
O1 Pd1 Br1 95.98(8)
C2 Fe1 C6 152.8(2)
C2 Fe1 C10 118.26(15)
C6 Fe1 C10 40.9(2)
C2 Fe1 C4 68.07(15)
C6 Fe1 C4 126.8(2)
C10 Fe1 C4 163.1(2)
C2 Fe1 C1 41.56(14)
C6 Fe1 C1 117.0(2)
C10 Fe1 C1 104.4(2)
C4 Fe1 C1 69.24(15)
C2 Fe1 C5 69.10(14)
C6 Fe1 C5 106.0(2)
C10 Fe1 C5 123.9(2)
C4 Fe1 C5 41.2(2)
C1 Fe1 C5 41.28(14)
C2 Fe1 C3 40.69(14)
C6 Fe1 C3 164.6(2)
C10 Fe1 C3 154.0(2)
C4 Fe1 C3 40.2(2)
C1 Fe1 C3 69.59(15)
C5 Fe1 C3 69.1(2)
C2 Fe1 C8 126.1(2)
C6 Fe1 C8 68.5(2)
C10 Fe1 C8 67.3(2)
C4 Fe1 C8 123.2(2)
C1 Fe1 C8 161.4(2)
C5 Fe1 C8 157.1(2)
C3 Fe1 C8 110.0(2)
C2 Fe1 C7 164.5(2)
C6 Fe1 C7 40.6(2)
C10 Fe1 C7 67.6(2)
C4 Fe1 C7 110.7(2)
C1 Fe1 C7 153.7(2)
C5 Fe1 C7 121.0(2)
C3 Fe1 C7 128.4(2)
C8 Fe1 C7 40.6(2)
C2 Fe1 C9 107.1(2)
C6 Fe1 C9 68.2(2)
C10 Fe1 C9 39.7(2)
C4 Fe1 C9 156.7(2)
C1 Fe1 C9 123.2(2)
C5 Fe1 C9 160.5(2)
C3 Fe1 C9 121.3(2)
C8 Fe1 C9 40.0(2)
C7 Fe1 C9 67.5(2)
C16 O1 C17 110.9(3)
C16 O1 Pd1 123.9(2)
C17 O1 Pd1 121.7(3)
C11 N1 N2 122.9(3)
C11 N1 Pd1 115.5(2)
N2 N1 Pd1 120.0(2)
N1 N2 C12 113.9(3)
N1 N2 C15 116.8(3)
C12 N2 C15 110.3(3)
C5 C1 C2 106.2(3)
C5 C1 Pd1 140.6(3)
C2 C1 Pd1 112.8(2)
C5 C1 Fe1 69.4(2)
C2 C1 Fe1 68.4(2)
Pd1 C1 Fe1 120.6(2)
C3 C2 C11 134.9(3)
C3 C2 C1 109.6(3)
C11 C2 C1 115.5(3)
C3 C2 Fe1 70.6(2)
C11 C2 Fe1 122.3(3)
C1 C2 Fe1 70.0(2)
C4 C3 C2 107.5(3)
C4 C3 Fe1 69.6(2)
C2 C3 Fe1 68.7(2)
C3 C4 C5 109.4(3)
C3 C4 Fe1 70.2(2)
C5 C4 Fe1 69.6(2)
C4 C5 C1 107.4(3)
C4 C5 Fe1 69.2(2)
C1 C5 Fe1 69.4(2)
C7 C6 C10 106.9(4)
C7 C6 Fe1 70.8(2)
C10 C6 Fe1 70.0(2)
C6 C7 C8 108.0(4)
C6 C7 Fe1 68.7(2)
C8 C7 Fe1 69.6(2)
C9 C8 C7 107.9(4)
C9 C8 Fe1 70.6(2)
C7 C8 Fe1 69.8(2)
C10 C9 C8 107.9(4)
C10 C9 Fe1 69.0(2)
C8 C9 Fe1 69.4(3)
C9 C10 C6 109.2(4)
C9 C10 Fe1 71.3(2)
C6 C10 Fe1 69.1(2)
N1 C11 C2 114.8(3)
N2 C12 C16 110.7(3)
N2 C12 C13 105.9(4)
C16 C12 C13 111.5(4)
C12 C13 C14 103.6(4)
C15 C14 C13 105.0(4)
N2 C15 C14 100.2(4)
O1 C16 C12 111.8(3)

loop_
_geom_bond_atom_site_label_1
_geom_bond_atom_site_label_2
_geom_bond_distance
Pd1 C1 1.934(3)
Pd1 N1 2.051(3)
Pd1 O1 2.230(3)
Pd1 Br1 2.4131(6)
Fe1 C2 2.020(3)
Fe1 C6 2.025(4)
Fe1 C10 2.036(4)
Fe1 C4 2.037(4)
Fe1 C1 2.042(3)
Fe1 C5 2.042(4)
Fe1 C3 2.044(4)
Fe1 C8 2.051(4)
Fe1 C7 2.053(4)
Fe1 C9 2.066(4)
O1 C16 1.405(5)
O1 C17 1.434(6)
N1 C11 1.283(4)
N1 N2 1.390(4)
N2 C12 1.459(5)
N2 C15 1.467(5)
C1 C5 1.440(5)
C1 C2 1.441(5)
C2 C3 1.413(5)
C2 C11 1.426(5)
C3 C4 1.402(6)
C4 C5 1.436(6)
C6 C7 1.413(6)
C6 C10 1.419(6)
C7 C8 1.422(6)
C8 C9 1.408(6)
C9 C10 1.393(6)
C12 C16 1.518(6)
C12 C13 1.531(6)
C13 C14 1.534(8)
C14 C15 1.529(6)
